data_7108026
loop_
_publ_author_name
'Radu Custelcean'
'Peter V. Bonnesen'
'Benjamin D. Roach'
'Nathan C. Duncan'

_publ_section_title
;
 Ion-pair triple helicates and mesocates self-assembled from ditopic
 2,2'-bipyridine-bis(urea) ligands and Ni(II) or Fe(II) sulfate salts
;
_journal_name_full Chem.Commun.
_journal_page_first 7438
_journal_paper_doi 10.1039/c2cc33062h
_journal_volume 48
_journal_year 2012
_chemical_formula_sum 'C95 H107 N21 Ni O12 S'
_chemical_formula_weight 1825.79
_chemical_name_common M1a
_chemical_name_systematic
;
?
;
_space_group_IT_number 14
_symmetry_cell_setting monoclinic
_symmetry_space_group_name_Hall '-P 2ybc'
_symmetry_space_group_name_H-M 'P 1 21/c 1'
_atom_sites_solution_hydrogens geom
_atom_sites_solution_primary direct
_atom_sites_solution_secondary difmap
_audit_creation_method SHELXL-97
_cell_angle_alpha 90.00
_cell_angle_beta 99.418(2)
_cell_angle_gamma 90.00
_cell_formula_units_Z 4
_cell_length_a 17.7602(16)
_cell_length_b 14.4780(13)
_cell_length_c 40.446(4)
_cell_measurement_temperature 173(2)
_cell_volume 10259.8(17)
_computing_structure_refinement 'SHELXL-97 (Sheldrick, 2008)'
_computing_structure_solution 'SHELXS-97 (Sheldrick, 2008)'
_diffrn_ambient_temperature 173(2)
_diffrn_measured_fraction_theta_full 0.999
_diffrn_measured_fraction_theta_max 0.999
_diffrn_radiation_monochromator graphite
_diffrn_radiation_source 'fine-focus sealed tube'
_diffrn_radiation_type MoK\a
_diffrn_radiation_wavelength 0.71073
_diffrn_reflns_av_R_equivalents 0.0825
_diffrn_reflns_av_sigmaI/netI 0.0664
_diffrn_reflns_limit_h_max 21
_diffrn_reflns_limit_h_min -20
_diffrn_reflns_limit_k_max 17
_diffrn_reflns_limit_k_min -17
_diffrn_reflns_limit_l_max 48
_diffrn_reflns_limit_l_min -48
_diffrn_reflns_number 95762
_diffrn_reflns_theta_full 25.00
_diffrn_reflns_theta_max 25.00
_diffrn_reflns_theta_min 1.67
_exptl_absorpt_coefficient_mu 0.275
_exptl_absorpt_correction_T_max 0.9730
_exptl_absorpt_correction_T_min 0.9269
_exptl_absorpt_correction_type multi-scan
_exptl_absorpt_process_details SADABS
_exptl_crystal_colour orange
_exptl_crystal_density_diffrn 1.182
_exptl_crystal_density_method 'not measured'
_exptl_crystal_description prism
_exptl_crystal_F_000 3856
_exptl_crystal_size_max 0.28
_exptl_crystal_size_mid 0.10
_exptl_crystal_size_min 0.10
_refine_diff_density_max 0.639
_refine_diff_density_min -0.740
_refine_diff_density_rms 0.072
_refine_ls_extinction_method none
_refine_ls_goodness_of_fit_ref 1.022
_refine_ls_hydrogen_treatment constr
_refine_ls_matrix_type full
_refine_ls_number_parameters 1185
_refine_ls_number_reflns 18056
_refine_ls_number_restraints 0
_refine_ls_restrained_S_all 1.022
_refine_ls_R_factor_all 0.1081
_refine_ls_R_factor_gt 0.0706
_refine_ls_shift/su_max 0.001
_refine_ls_shift/su_mean 0.000
_refine_ls_structure_factor_coef Fsqd
_refine_ls_weighting_details 'calc w=1/[\s^2^(Fo^2^)+(0.1226P)^2^+0.9345P] where P=(Fo^2^+2Fc^2^)/3'
_refine_ls_weighting_scheme calc
_refine_ls_wR_factor_gt 0.1903
_refine_ls_wR_factor_ref 0.2104
_reflns_number_gt 11678
_reflns_number_total 18056
_reflns_threshold_expression >2sigma(I)
_cod_data_source_file c2cc33062h.txt
_cod_data_source_block c:\frames\471\work\471sq
_cod_original_cell_volume 10259.8(16)
_cod_original_sg_symbol_H-M P2(1)/c
_cod_database_code 7108026

loop_
_symmetry_equiv_pos_as_xyz
'x, y, z'
'-x, y+1/2, -z+1/2'
'-x, -y, -z'
'x, -y-1/2, z-1/2'

loop_
_atom_site_label
_atom_site_type_symbol
_atom_site_fract_x
_atom_site_fract_y
_atom_site_fract_z
_atom_site_U_iso_or_equiv
_atom_site_adp_type
_atom_site_occupancy
_atom_site_symmetry_multiplicity
_atom_site_calc_flag
_atom_site_refinement_flags
Ni1 Ni 0.21319(3) 0.96226(3) 0.412360(12) 0.04013(16) Uani 1 1 d .
S1 S 0.31223(6) 0.67584(6) 0.56472(2) 0.0381(2) Uani 1 1 d .
O1 O 0.32500(15) 0.76929(16) 0.57878(6) 0.0442(6) Uani 1 1 d .
N1 N 0.28398(19) 1.0646(2) 0.39917(8) 0.0419(8) Uani 1 1 d .
C1 C 0.3044(2) 1.1285(2) 0.42303(9) 0.0367(8) Uani 1 1 d .
O2 O 0.35629(15) 0.66348(17) 0.53708(6) 0.0437(6) Uani 1 1 d .
N2 N 0.24239(18) 1.0307(2) 0.45779(8) 0.0379(7) Uani 1 1 d .
C2 C 0.3433(2) 1.2077(3) 0.41628(10) 0.0478(10) Uani 1 1 d .
H2 H 0.3566 1.2532 0.4332 0.057 Uiso 1 1 calc R
O3 O 0.23070(15) 0.66492(19) 0.55130(7) 0.0489(7) Uani 1 1 d .
N3 N 0.2143(2) 0.9151(2) 0.55069(8) 0.0505(9) Uani 1 1 d .
H3 H 0.2434 0.8658 0.5547 0.061 Uiso 1 1 calc R
C3 C 0.3625(3) 1.2199(3) 0.38473(11) 0.0533(11) Uani 1 1 d .
H3A H 0.3888 1.2740 0.3797 0.064 Uiso 1 1 calc R
O4 O 0.33493(18) 0.60696(18) 0.59104(7) 0.0548(8) Uani 1 1 d .
N4 N 0.1128(2) 0.8164(2) 0.54679(9) 0.0502(9) Uani 1 1 d .
H4 H 0.1487 0.7742 0.5511 0.060 Uiso 1 1 calc R
C4 C 0.3431(3) 1.1526(3) 0.36061(11) 0.0519(11) Uani 1 1 d .
H4A H 0.3566 1.1585 0.3389 0.062 Uiso 1 1 calc R
O5 O 0.53297(16) 0.94464(19) 0.53820(7) 0.0495(7) Uani 1 1 d .
N5 N 0.0884(2) 0.6481(2) 0.57482(8) 0.0490(8) Uani 1 1 d .
H5 H 0.1262 0.6355 0.5640 0.059 Uiso 1 1 calc R
C5 C 0.3036(2) 1.0768(3) 0.36910(10) 0.0479(10) Uani 1 1 d .
H5A H 0.2896 1.0306 0.3526 0.057 Uiso 1 1 calc R
O6 O 0.53365(17) 0.76133(18) 0.67845(7) 0.0514(7) Uani 1 1 d .
N6 N 0.1653(2) 0.5868(2) 0.62016(8) 0.0493(8) Uani 1 1 d .
H6 H 0.2000 0.5884 0.6069 0.059 Uiso 1 1 calc R
C6 C 0.2865(2) 1.1071(2) 0.45648(9) 0.0385(9) Uani 1 1 d .
O7 O 0.18610(18) 0.5504(2) 0.43416(8) 0.0654(9) Uani 1 1 d .
N7 N 0.20208(19) 0.8843(2) 0.36830(8) 0.0454(8) Uani 1 1 d .
C7 C 0.3144(2) 1.1551(3) 0.48521(10) 0.0429(9) Uani 1 1 d .
H7 H 0.3426 1.2104 0.4840 0.051 Uiso 1 1 calc R
O8 O 0.38523(17) 0.31324(17) 0.52984(7) 0.0502(7) Uani 1 1 d .
N8 N 0.30264(17) 0.8693(2) 0.42404(7) 0.0373(7) Uani 1 1 d .
C8 C 0.3013(2) 1.1227(3) 0.51588(10) 0.0439(10) Uani 1 1 d .
H8 H 0.3208 1.1555 0.5358 0.053 Uiso 1 1 calc R
O9 O 0.09488(18) 0.9710(2) 0.53461(8) 0.0626(8) Uani 1 1 d .
N9 N 0.44816(19) 0.8315(2) 0.51818(8) 0.0433(8) Uani 1 1 d .
H9 H 0.4086 0.7985 0.5217 0.052 Uiso 1 1 calc R
C9 C 0.2602(2) 1.0431(2) 0.51765(9) 0.0401(9) Uani 1 1 d .
O10 O 0.04089(19) 0.6208(2) 0.62309(8) 0.0653(9) Uani 1 1 d .
N10 N 0.45091(19) 0.8877(2) 0.57159(8) 0.0436(8) Uani 1 1 d .
H10 H 0.4128 0.8489 0.5719 0.052 Uiso 1 1 calc R
C10 C 0.2302(2) 1.0001(3) 0.48789(9) 0.0401(9) Uani 1 1 d .
H10A H 0.1997 0.9466 0.4887 0.048 Uiso 1 1 calc R
N11 N 0.4442(2) 0.8091(2) 0.63413(8) 0.0491(9) Uani 1 1 d .
H11 H 0.4026 0.7928 0.6204 0.059 Uiso 1 1 calc R
C11 C 0.2484(3) 1.0048(3) 0.55159(10) 0.0509(10) Uani 1 1 d .
H11A H 0.2986 1.0022 0.5664 0.061 Uiso 1 1 calc R
H11B H 0.2159 1.0484 0.5618 0.061 Uiso 1 1 calc R
N12 N 0.44660(19) 0.6591(2) 0.65131(8) 0.0474(8) Uani 1 1 d .
H12 H 0.4064 0.6534 0.6355 0.057 Uiso 1 1 calc R
C12 C 0.1372(3) 0.9055(3) 0.54374(10) 0.0488(10) Uani 1 1 d .
N13 N 0.1152(2) 1.0417(2) 0.39762(8) 0.0474(8) Uani 1 1 d .
C13 C 0.0370(3) 0.7847(3) 0.54382(10) 0.0503(11) Uani 1 1 d .
N14 N 0.12994(18) 0.8800(2) 0.42844(7) 0.0396(7) Uani 1 1 d .
C14 C -0.0255(3) 0.8334(3) 0.52760(11) 0.0577(12) Uani 1 1 d .
H14 H -0.0182 0.8910 0.5174 0.069 Uiso 1 1 calc R
N15 N 0.17569(19) 0.6315(2) 0.48121(8) 0.0477(8) Uani 1 1 d .
H15 H 0.1993 0.6516 0.5007 0.057 Uiso 1 1 calc R
C15 C -0.0982(3) 0.7988(4) 0.52620(12) 0.0643(13) Uani 1 1 d .
H15A H -0.1408 0.8339 0.5158 0.077 Uiso 1 1 calc R
N16 N 0.28899(19) 0.5660(2) 0.47625(8) 0.0481(8) Uani 1 1 d .
H16 H 0.3046 0.5947 0.4953 0.058 Uiso 1 1 calc R
C16 C -0.1097(3) 0.7130(4) 0.53981(13) 0.0691(14) Uani 1 1 d .
H16A H -0.1599 0.6887 0.5384 0.083 Uiso 1 1 calc R
N17 N 0.39169(19) 0.4680(2) 0.52130(8) 0.0430(8) Uani 1 1 d .
H17 H 0.3940 0.5230 0.5307 0.052 Uiso 1 1 calc R
C17 C -0.0485(3) 0.6636(3) 0.55528(11) 0.0596(12) Uani 1 1 d .
H17A H -0.0564 0.6047 0.5645 0.071 Uiso 1 1 calc R
N18 N 0.3753(2) 0.4124(2) 0.57274(8) 0.0464(8) Uani 1 1 d .
H18 H 0.3846 0.4692 0.5800 0.056 Uiso 1 1 calc R
C18 C 0.0247(2) 0.6977(3) 0.55775(10) 0.0472(10) Uani 1 1 d .
C19 C 0.0940(3) 0.6186(3) 0.60766(11) 0.0483(10) Uani 1 1 d .
C20 C 0.1875(2) 0.5515(3) 0.65280(10) 0.0460(10) Uani 1 1 d .
C21 C 0.1410(3) 0.5065(4) 0.67067(12) 0.0648(13) Uani 1 1 d .
H21 H 0.0891 0.4970 0.6611 0.078 Uiso 1 1 calc R
C22 C 0.1672(3) 0.4739(3) 0.70268(11) 0.0624(13) Uani 1 1 d .
H22 H 0.1324 0.4438 0.7146 0.075 Uiso 1 1 calc R
C23 C 0.2418(3) 0.4838(3) 0.71760(11) 0.0501(10) Uani 1 1 d .
C24 C 0.2900(3) 0.5265(3) 0.69885(11) 0.0586(12) Uani 1 1 d .
H24 H 0.3425 0.5330 0.7080 0.070 Uiso 1 1 calc R
C25 C 0.2642(3) 0.5599(3) 0.66735(12) 0.0575(12) Uani 1 1 d .
H25 H 0.2989 0.5893 0.6552 0.069 Uiso 1 1 calc R
C26 C 0.2725(3) 0.4509(3) 0.75353(10) 0.0563(11) Uani 1 1 d .
C27 C 0.3400(3) 0.3862(4) 0.75409(13) 0.0771(15) Uani 1 1 d .
H27A H 0.3241 0.3319 0.7402 0.116 Uiso 1 1 calc R
H27B H 0.3585 0.3666 0.7772 0.116 Uiso 1 1 calc R
H27C H 0.3810 0.4183 0.7452 0.116 Uiso 1 1 calc R
C28 C 0.2107(3) 0.4016(4) 0.76946(13) 0.0800(16) Uani 1 1 d .
H28A H 0.1700 0.4454 0.7720 0.120 Uiso 1 1 calc R
H28B H 0.2333 0.3775 0.7915 0.120 Uiso 1 1 calc R
H28C H 0.1895 0.3504 0.7550 0.120 Uiso 1 1 calc R
C29 C 0.2988(4) 0.5364(4) 0.77547(13) 0.0833(17) Uani 1 1 d .
H29A H 0.3401 0.5678 0.7665 0.125 Uiso 1 1 calc R
H29B H 0.3173 0.5165 0.7985 0.125 Uiso 1 1 calc R
H29C H 0.2558 0.5789 0.7752 0.125 Uiso 1 1 calc R
C30 C 0.2461(2) 0.8072(3) 0.37088(10) 0.0444(10) Uani 1 1 d .
C31 C 0.2361(3) 0.7402(3) 0.34601(11) 0.0559(11) Uani 1 1 d .
H31 H 0.2657 0.6852 0.3484 0.067 Uiso 1 1 calc R
C32 C 0.1817(3) 0.7553(4) 0.31746(12) 0.0664(13) Uani 1 1 d .
H32 H 0.1740 0.7104 0.3001 0.080 Uiso 1 1 calc R
C33 C 0.1392(3) 0.8350(4) 0.31449(12) 0.0671(13) Uani 1 1 d .
H33 H 0.1034 0.8473 0.2949 0.081 Uiso 1 1 calc R
C34 C 0.1500(2) 0.8965(3) 0.34075(10) 0.0511(10) Uani 1 1 d .
H34 H 0.1191 0.9504 0.3393 0.061 Uiso 1 1 calc R
C35 C 0.3046(2) 0.8003(3) 0.40106(9) 0.0402(9) Uani 1 1 d .
C36 C 0.3608(2) 0.7329(3) 0.40623(10) 0.0447(10) Uani 1 1 d .
H36 H 0.3615 0.6845 0.3904 0.054 Uiso 1 1 calc R
C37 C 0.4154(2) 0.7369(3) 0.43455(10) 0.0457(10) Uani 1 1 d .
H37 H 0.4532 0.6899 0.4386 0.055 Uiso 1 1 calc R
C38 C 0.4160(2) 0.8083(3) 0.45720(9) 0.0396(9) Uani 1 1 d .
C39 C 0.3577(2) 0.8724(3) 0.45065(9) 0.0396(9) Uani 1 1 d .
H39 H 0.3569 0.9217 0.4661 0.047 Uiso 1 1 calc R
C40 C 0.4776(2) 0.8218(3) 0.48714(10) 0.0430(9) Uani 1 1 d .
H40A H 0.5127 0.7682 0.4890 0.052 Uiso 1 1 calc R
H40B H 0.5074 0.8776 0.4836 0.052 Uiso 1 1 calc R
C41 C 0.4821(2) 0.8926(3) 0.54240(9) 0.0415(9) Uani 1 1 d .
C42 C 0.4753(2) 0.9395(3) 0.60065(10) 0.0415(9) Uani 1 1 d .
C43 C 0.5027(3) 1.0296(3) 0.59897(11) 0.0509(10) Uani 1 1 d .
H43 H 0.5044 1.0573 0.5778 0.061 Uiso 1 1 calc R
C44 C 0.5274(3) 1.0785(3) 0.62817(11) 0.0549(11) Uani 1 1 d .
H44 H 0.5473 1.1390 0.6268 0.066 Uiso 1 1 calc R
C45 C 0.5235(3) 1.0408(3) 0.65908(11) 0.0563(11) Uani 1 1 d .
H45 H 0.5402 1.0751 0.6790 0.068 Uiso 1 1 calc R
C46 C 0.4952(3) 0.9527(3) 0.66076(10) 0.0511(11) Uani 1 1 d .
H46 H 0.4914 0.9269 0.6820 0.061 Uiso 1 1 calc R
C47 C 0.4722(2) 0.9009(3) 0.63204(9) 0.0422(9) Uani 1 1 d .
C48 C 0.4794(2) 0.7450(3) 0.65661(10) 0.0423(9) Uani 1 1 d .
C49 C 0.4738(2) 0.5788(3) 0.66981(10) 0.0454(10) Uani 1 1 d .
C50 C 0.5010(2) 0.5793(3) 0.70332(10) 0.0465(10) Uani 1 1 d .
H50 H 0.5027 0.6354 0.7156 0.056 Uiso 1 1 calc R
C51 C 0.5263(3) 0.4975(3) 0.71956(10) 0.0515(11) Uani 1 1 d .
H51 H 0.5452 0.4993 0.7429 0.062 Uiso 1 1 calc R
C52 C 0.5249(3) 0.4143(3) 0.70315(10) 0.0498(10) Uani 1 1 d .
C53 C 0.4946(3) 0.4157(3) 0.66912(11) 0.0566(11) Uani 1 1 d .
H53 H 0.4908 0.3594 0.6569 0.068 Uiso 1 1 calc R
C54 C 0.4700(3) 0.4960(3) 0.65255(11) 0.0564(11) Uani 1 1 d .
H54 H 0.4505 0.4945 0.6293 0.068 Uiso 1 1 calc R
C55 C 0.5551(3) 0.3225(3) 0.71941(12) 0.0619(13) Uani 1 1 d .
C56 C 0.4909(4) 0.2495(3) 0.71449(15) 0.0820(16) Uani 1 1 d .
H56A H 0.4725 0.2409 0.6905 0.123 Uiso 1 1 calc R
H56B H 0.4487 0.2704 0.7255 0.123 Uiso 1 1 calc R
H56C H 0.5107 0.1908 0.7244 0.123 Uiso 1 1 calc R
C57 C 0.5799(4) 0.3330(4) 0.75694(14) 0.094(2) Uani 1 1 d .
H57A H 0.5987 0.2736 0.7666 0.141 Uiso 1 1 calc R
H57B H 0.5364 0.3531 0.7672 0.141 Uiso 1 1 calc R
H57C H 0.6208 0.3791 0.7613 0.141 Uiso 1 1 calc R
C58 C 0.6194(4) 0.2891(4) 0.70270(16) 0.0914(19) Uani 1 1 d .
H58A H 0.6369 0.2288 0.7119 0.137 Uiso 1 1 calc R
H58B H 0.6616 0.3334 0.7067 0.137 Uiso 1 1 calc R
H58C H 0.6017 0.2834 0.6785 0.137 Uiso 1 1 calc R
C59 C 0.0502(2) 1.0061(3) 0.40549(10) 0.0449(10) Uani 1 1 d .
C60 C -0.0184(3) 1.0487(3) 0.39624(11) 0.0575(12) Uani 1 1 d .
H60 H -0.0636 1.0210 0.4014 0.069 Uiso 1 1 calc R
C61 C -0.0225(3) 1.1323(3) 0.37931(12) 0.0638(13) Uani 1 1 d .
H61 H -0.0701 1.1624 0.3727 0.077 Uiso 1 1 calc R
C62 C 0.0425(3) 1.1698(3) 0.37253(12) 0.0625(13) Uani 1 1 d .
H62 H 0.0417 1.2282 0.3618 0.075 Uiso 1 1 calc R
C63 C 0.1105(3) 1.1226(3) 0.38131(12) 0.0606(12) Uani 1 1 d .
H63 H 0.1557 1.1487 0.3756 0.073 Uiso 1 1 calc R
C64 C 0.0598(2) 0.9169(3) 0.42397(10) 0.0418(9) Uani 1 1 d .
C65 C -0.0002(2) 0.8737(3) 0.43565(11) 0.0530(11) Uani 1 1 d .
H65 H -0.0492 0.9015 0.4329 0.064 Uiso 1 1 calc R
C66 C 0.0129(2) 0.7887(3) 0.45157(11) 0.0510(10) Uani 1 1 d .
H66 H -0.0274 0.7583 0.4600 0.061 Uiso 1 1 calc R
C67 C 0.0830(2) 0.7490(3) 0.45512(10) 0.0421(9) Uani 1 1 d .
C68 C 0.1409(2) 0.7982(3) 0.44358(9) 0.0411(9) Uani 1 1 d .
H68 H 0.1907 0.7721 0.4467 0.049 Uiso 1 1 calc R
C69 C 0.0964(2) 0.6540(3) 0.47057(11) 0.0515(11) Uani 1 1 d .
H69A H 0.0697 0.6500 0.4902 0.062 Uiso 1 1 calc R
H69B H 0.0735 0.6074 0.4540 0.062 Uiso 1 1 calc R
C70 C 0.2148(2) 0.5795(3) 0.46162(11) 0.0477(10) Uani 1 1 d .
C71 C 0.3429(2) 0.5101(3) 0.46347(10) 0.0407(9) Uani 1 1 d .
C72 C 0.3461(2) 0.5050(3) 0.42962(10) 0.0465(10) Uani 1 1 d .
H72 H 0.3096 0.5372 0.4140 0.056 Uiso 1 1 calc R
C73 C 0.4025(2) 0.4528(3) 0.41839(10) 0.0475(10) Uani 1 1 d .
H73 H 0.4044 0.4491 0.3951 0.057 Uiso 1 1 calc R
C74 C 0.4560(2) 0.4062(3) 0.44115(11) 0.0489(10) Uani 1 1 d .
H74 H 0.4950 0.3711 0.4335 0.059 Uiso 1 1 calc R
C75 C 0.4524(2) 0.4110(3) 0.47496(11) 0.0460(10) Uani 1 1 d .
H75 H 0.4891 0.3787 0.4905 0.055 Uiso 1 1 calc R
C76 C 0.3959(2) 0.4622(2) 0.48674(10) 0.0393(9) Uani 1 1 d .
C77 C 0.3842(2) 0.3922(3) 0.54086(10) 0.0397(9) Uani 1 1 d .
C78 C 0.3514(2) 0.3464(3) 0.59519(10) 0.0465(10) Uani 1 1 d .
C79 C 0.3021(3) 0.3755(3) 0.61628(12) 0.0674(14) Uani 1 1 d .
H79 H 0.2867 0.4384 0.6157 0.081 Uiso 1 1 calc R
C80 C 0.2748(3) 0.3156(3) 0.63810(13) 0.0730(15) Uani 1 1 d .
H80 H 0.2420 0.3383 0.6526 0.088 Uiso 1 1 calc R
C81 C 0.2946(3) 0.2223(3) 0.63916(12) 0.0606(12) Uani 1 1 d .
C82 C 0.3476(3) 0.1958(3) 0.61945(11) 0.0540(11) Uani 1 1 d .
H82 H 0.3650 0.1336 0.6208 0.065 Uiso 1 1 calc R
C83 C 0.3767(2) 0.2558(3) 0.59772(10) 0.0482(10) Uani 1 1 d .
H83 H 0.4135 0.2348 0.5848 0.058 Uiso 1 1 calc R
C84 C 0.2595(3) 0.1528(3) 0.66057(13) 0.0704(14) Uani 1 1 d .
C85 C 0.2074(6) 0.0910(6) 0.63855(17) 0.153(4) Uani 1 1 d .
H85A H 0.1661 0.1274 0.6258 0.230 Uiso 1 1 calc R
H85B H 0.1858 0.0452 0.6522 0.230 Uiso 1 1 calc R
H85C H 0.2357 0.0592 0.6230 0.230 Uiso 1 1 calc R
C86 C 0.3224(5) 0.0978(6) 0.6826(2) 0.152(4) Uani 1 1 d .
H86A H 0.3000 0.0616 0.6990 0.228 Uiso 1 1 calc R
H86B H 0.3605 0.1405 0.6943 0.228 Uiso 1 1 calc R
H86C H 0.3469 0.0561 0.6685 0.228 Uiso 1 1 calc R
C87 C 0.2164(5) 0.1994(5) 0.68501(18) 0.130(3) Uani 1 1 d .
H87A H 0.1848 0.2491 0.6736 0.195 Uiso 1 1 calc R
H87B H 0.2527 0.2253 0.7036 0.195 Uiso 1 1 calc R
H87C H 0.1837 0.1541 0.6938 0.195 Uiso 1 1 calc R
O1S O 0.1752(6) 0.2101(7) 0.5653(2) 0.213(3) Uani 1 1 d .
N1S N 0.1515(6) 0.3712(8) 0.5543(2) 0.179(4) Uani 1 1 d .
C1S C 0.1717(5) 1.3918(6) 0.3799(2) 0.147(3) Uani 1 1 d .
H1S1 H 0.1378 1.4449 0.3744 0.221 Uiso 1 1 calc R
H1S2 H 0.2238 1.4137 0.3877 0.221 Uiso 1 1 calc R
H1S3 H 0.1543 1.3555 0.3977 0.221 Uiso 1 1 calc R
O2S O 0.2976(3) 0.5322(3) 0.34290(12) 0.1082(15) Uani 1 1 d .
N2S N 0.2807(3) 0.4420(4) 0.29783(16) 0.1003(16) Uani 1 1 d .
C2S C 0.1707(4) 1.3383(5) 0.35233(18) 0.095(2) Uani 1 1 d .
N3S N 0.1696(5) 1.2914(5) 0.32991(19) 0.139(3) Uani 1 1 d .
C3S C 0.3129(4) 0.4692(4) 0.32630(17) 0.0775(15) Uani 1 1 d .
H3S H 0.3561 0.4339 0.3360 0.093 Uiso 1 1 calc R
C4S C 0.3027(4) 0.3618(5) 0.28368(18) 0.103(2) Uani 1 1 d .
H4S1 H 0.3496 0.3383 0.2972 0.154 Uiso 1 1 calc R
H4S2 H 0.3120 0.3747 0.2609 0.154 Uiso 1 1 calc R
H4S3 H 0.2622 0.3155 0.2828 0.154 Uiso 1 1 calc R
C5S C 0.2122(6) 0.4915(7) 0.2805(3) 0.170(4) Uani 1 1 d .
H5S1 H 0.1923 0.5322 0.2964 0.255 Uiso 1 1 calc R
H5S2 H 0.1729 0.4465 0.2715 0.255 Uiso 1 1 calc R
H5S3 H 0.2261 0.5284 0.2621 0.255 Uiso 1 1 calc R
C6S C 0.1876(6) 0.2814(7) 0.5497(4) 0.182(5) Uani 1 1 d .
H6S H 0.2220 0.2776 0.5341 0.218 Uiso 1 1 calc R
C7S C 0.1722(6) 0.4369(5) 0.53439(19) 0.128(3) Uani 1 1 d .
H7S1 H 0.2018 0.4092 0.5185 0.191 Uiso 1 1 calc R
H7S2 H 0.2035 0.4830 0.5480 0.191 Uiso 1 1 calc R
H7S3 H 0.1265 0.4666 0.5221 0.191 Uiso 1 1 calc R
C8S C 0.0973(6) 0.3888(7) 0.5784(3) 0.164(4) Uani 1 1 d .
H8S1 H 0.1227 0.4265 0.5971 0.246 Uiso 1 1 calc R
H8S2 H 0.0816 0.3299 0.5870 0.246 Uiso 1 1 calc R
H8S3 H 0.0523 0.4217 0.5669 0.246 Uiso 1 1 calc R

loop_
_atom_site_aniso_label
_atom_site_aniso_U_11
_atom_site_aniso_U_22
_atom_site_aniso_U_33
_atom_site_aniso_U_23
_atom_site_aniso_U_13
_atom_site_aniso_U_12
Ni1 0.0449(3) 0.0322(3) 0.0422(3) -0.0020(2) 0.0040(2) -0.0010(2)
S1 0.0451(6) 0.0293(5) 0.0401(5) 0.0003(4) 0.0074(4) 0.0005(4)
O1 0.0538(17) 0.0291(13) 0.0486(15) -0.0046(11) 0.0051(13) 0.0033(12)
N1 0.049(2) 0.0345(17) 0.0418(19) -0.0007(14) 0.0071(15) 0.0014(15)
C1 0.039(2) 0.0305(19) 0.039(2) 0.0012(16) 0.0027(17) 0.0041(16)
O2 0.0472(16) 0.0370(14) 0.0494(16) -0.0011(12) 0.0151(13) -0.0005(12)
N2 0.0427(18) 0.0290(16) 0.0424(18) -0.0003(13) 0.0082(14) 0.0017(14)
C2 0.061(3) 0.036(2) 0.047(2) -0.0035(17) 0.010(2) -0.0040(19)
O3 0.0439(16) 0.0496(17) 0.0548(17) -0.0074(13) 0.0126(13) -0.0048(13)
N3 0.066(3) 0.0340(18) 0.053(2) 0.0054(15) 0.0123(18) 0.0082(17)
C3 0.064(3) 0.045(2) 0.053(3) 0.004(2) 0.013(2) -0.006(2)
O4 0.085(2) 0.0333(15) 0.0425(15) 0.0058(12) 0.0004(15) 0.0016(14)
N4 0.052(2) 0.0361(19) 0.063(2) 0.0084(16) 0.0105(18) 0.0127(16)
C4 0.062(3) 0.050(3) 0.045(2) 0.0034(19) 0.013(2) -0.008(2)
O5 0.0524(17) 0.0444(16) 0.0523(17) 0.0053(13) 0.0108(14) -0.0082(14)
N5 0.056(2) 0.050(2) 0.0441(19) 0.0078(15) 0.0166(16) 0.0139(17)
C5 0.059(3) 0.044(2) 0.041(2) -0.0005(18) 0.011(2) -0.007(2)
O6 0.0597(19) 0.0429(16) 0.0479(16) 0.0075(13) -0.0025(15) -0.0074(14)
N6 0.049(2) 0.053(2) 0.048(2) 0.0113(16) 0.0133(16) 0.0068(17)
C6 0.037(2) 0.032(2) 0.045(2) -0.0037(16) 0.0049(17) 0.0036(16)
O7 0.0561(19) 0.081(2) 0.0549(19) -0.0244(17) -0.0026(15) 0.0066(17)
N7 0.048(2) 0.0419(19) 0.0455(19) -0.0036(15) 0.0069(16) -0.0055(16)
C7 0.043(2) 0.035(2) 0.050(2) -0.0085(17) 0.0056(19) -0.0004(17)
O8 0.0689(19) 0.0293(15) 0.0559(17) -0.0067(12) 0.0202(15) -0.0008(13)
N8 0.0422(18) 0.0321(16) 0.0383(17) -0.0051(13) 0.0089(15) -0.0046(14)
C8 0.046(2) 0.039(2) 0.045(2) -0.0114(17) 0.0021(19) 0.0031(18)
O9 0.070(2) 0.0403(17) 0.081(2) 0.0132(15) 0.0225(17) 0.0235(15)
N9 0.051(2) 0.0388(18) 0.0408(18) 0.0016(14) 0.0103(16) -0.0046(15)
C9 0.049(2) 0.034(2) 0.038(2) -0.0027(16) 0.0080(17) 0.0080(18)
O10 0.062(2) 0.075(2) 0.065(2) 0.0225(16) 0.0296(17) 0.0216(17)
N10 0.049(2) 0.0438(19) 0.0391(18) 0.0029(14) 0.0102(15) -0.0065(15)
C10 0.047(2) 0.0289(19) 0.046(2) -0.0008(17) 0.0131(18) 0.0062(17)
N11 0.066(2) 0.0370(18) 0.0409(18) 0.0057(14) 0.0004(17) -0.0067(16)
C11 0.067(3) 0.042(2) 0.044(2) -0.0023(18) 0.009(2) 0.006(2)
N12 0.053(2) 0.0374(19) 0.050(2) 0.0068(15) 0.0004(16) -0.0062(16)
C12 0.061(3) 0.045(2) 0.044(2) 0.0060(18) 0.019(2) 0.012(2)
N13 0.054(2) 0.0346(18) 0.051(2) -0.0024(15) 0.0000(17) 0.0001(16)
C13 0.059(3) 0.050(3) 0.043(2) -0.0039(19) 0.011(2) 0.014(2)
N14 0.0438(19) 0.0341(17) 0.0401(17) -0.0060(14) 0.0047(14) 0.0003(14)
C14 0.065(3) 0.050(3) 0.059(3) 0.001(2) 0.012(2) 0.021(2)
N15 0.050(2) 0.0397(19) 0.052(2) -0.0049(15) 0.0049(17) 0.0032(16)
C15 0.049(3) 0.077(4) 0.066(3) 0.002(3) 0.006(2) 0.023(3)
N16 0.051(2) 0.047(2) 0.0440(19) -0.0078(15) 0.0016(16) 0.0115(16)
C16 0.044(3) 0.081(4) 0.082(3) 0.000(3) 0.008(2) 0.010(3)
N17 0.059(2) 0.0270(16) 0.0424(18) -0.0019(13) 0.0071(16) -0.0037(15)
C17 0.059(3) 0.062(3) 0.061(3) 0.003(2) 0.021(2) 0.003(2)
N18 0.065(2) 0.0306(17) 0.0446(19) -0.0040(14) 0.0110(17) -0.0043(16)
C18 0.057(3) 0.044(2) 0.042(2) 0.0042(18) 0.012(2) 0.013(2)
C19 0.054(3) 0.039(2) 0.054(3) 0.0040(19) 0.015(2) 0.0038(19)
C20 0.052(3) 0.039(2) 0.048(2) 0.0051(18) 0.009(2) -0.0008(19)
C21 0.047(3) 0.078(3) 0.066(3) 0.023(3) -0.001(2) -0.014(2)
C22 0.060(3) 0.073(3) 0.054(3) 0.018(2) 0.010(2) -0.012(2)
C23 0.058(3) 0.044(2) 0.050(2) -0.0018(19) 0.015(2) -0.001(2)
C24 0.050(3) 0.081(3) 0.046(3) 0.004(2) 0.012(2) 0.000(2)
C25 0.049(3) 0.062(3) 0.064(3) 0.010(2) 0.019(2) 0.004(2)
C26 0.062(3) 0.061(3) 0.043(2) 0.002(2) 0.003(2) -0.003(2)
C27 0.079(4) 0.079(4) 0.070(3) 0.010(3) 0.000(3) 0.013(3)
C28 0.084(4) 0.099(4) 0.056(3) 0.025(3) 0.010(3) -0.017(3)
C29 0.107(5) 0.081(4) 0.060(3) -0.009(3) 0.007(3) -0.016(3)
C30 0.050(2) 0.041(2) 0.044(2) -0.0050(17) 0.0120(19) -0.0099(19)
C31 0.063(3) 0.048(3) 0.056(3) -0.015(2) 0.011(2) -0.006(2)
C32 0.072(3) 0.069(3) 0.057(3) -0.025(2) 0.008(3) -0.019(3)
C33 0.066(3) 0.077(4) 0.054(3) -0.010(2) -0.001(2) -0.004(3)
C34 0.054(3) 0.055(3) 0.042(2) -0.0046(19) 0.001(2) -0.004(2)
C35 0.050(2) 0.033(2) 0.041(2) -0.0006(16) 0.0159(18) -0.0089(18)
C36 0.061(3) 0.030(2) 0.046(2) -0.0041(16) 0.019(2) 0.0022(18)
C37 0.059(3) 0.031(2) 0.049(2) 0.0026(17) 0.015(2) 0.0040(18)
C38 0.045(2) 0.034(2) 0.042(2) 0.0036(16) 0.0126(18) 0.0016(17)
C39 0.046(2) 0.032(2) 0.041(2) -0.0013(16) 0.0096(18) -0.0010(17)
C40 0.045(2) 0.037(2) 0.048(2) 0.0019(17) 0.0096(19) 0.0053(17)
C41 0.043(2) 0.038(2) 0.042(2) 0.0103(17) 0.0001(18) 0.0038(19)
C42 0.042(2) 0.037(2) 0.047(2) 0.0005(17) 0.0114(18) 0.0022(17)
C43 0.060(3) 0.038(2) 0.057(3) 0.0054(19) 0.014(2) -0.001(2)
C44 0.062(3) 0.035(2) 0.068(3) 0.000(2) 0.011(2) -0.005(2)
C45 0.071(3) 0.040(2) 0.057(3) -0.006(2) 0.008(2) -0.003(2)
C46 0.068(3) 0.040(2) 0.044(2) 0.0008(18) 0.007(2) -0.006(2)
C47 0.054(2) 0.031(2) 0.043(2) 0.0051(16) 0.0130(19) -0.0029(18)
C48 0.055(3) 0.032(2) 0.041(2) 0.0069(17) 0.013(2) 0.0000(18)
C49 0.053(3) 0.035(2) 0.050(2) 0.0053(18) 0.013(2) -0.0025(18)
C50 0.063(3) 0.038(2) 0.042(2) -0.0014(17) 0.017(2) -0.0008(19)
C51 0.074(3) 0.040(2) 0.041(2) 0.0005(18) 0.011(2) 0.002(2)
C52 0.069(3) 0.035(2) 0.049(2) 0.0061(18) 0.020(2) 0.003(2)
C53 0.076(3) 0.036(2) 0.059(3) -0.005(2) 0.017(2) 0.001(2)
C54 0.070(3) 0.047(3) 0.050(3) -0.002(2) 0.002(2) -0.002(2)
C55 0.081(3) 0.041(2) 0.069(3) 0.012(2) 0.027(3) 0.012(2)
C56 0.113(5) 0.039(3) 0.099(4) 0.008(3) 0.034(4) 0.000(3)
C57 0.154(6) 0.051(3) 0.074(4) 0.024(3) 0.012(4) 0.027(3)
C58 0.119(5) 0.060(3) 0.107(4) 0.030(3) 0.053(4) 0.034(3)
C59 0.055(3) 0.034(2) 0.043(2) -0.0060(17) 0.0034(19) 0.0068(19)
C60 0.055(3) 0.057(3) 0.059(3) 0.000(2) 0.004(2) 0.015(2)
C61 0.067(3) 0.055(3) 0.064(3) 0.000(2) -0.003(3) 0.019(3)
C62 0.072(3) 0.042(3) 0.070(3) 0.008(2) 0.002(3) 0.008(2)
C63 0.065(3) 0.045(3) 0.068(3) 0.005(2) -0.001(2) 0.003(2)
C64 0.042(2) 0.038(2) 0.045(2) -0.0088(17) 0.0035(18) 0.0025(18)
C65 0.043(2) 0.046(3) 0.070(3) -0.004(2) 0.011(2) 0.008(2)
C66 0.045(3) 0.044(2) 0.068(3) -0.002(2) 0.019(2) -0.0019(19)
C67 0.040(2) 0.038(2) 0.048(2) -0.0057(17) 0.0073(18) 0.0001(18)
C68 0.039(2) 0.037(2) 0.046(2) -0.0072(17) 0.0057(18) 0.0048(17)
C69 0.052(3) 0.037(2) 0.066(3) 0.0007(19) 0.013(2) -0.0013(19)
C70 0.055(3) 0.035(2) 0.053(3) -0.0027(19) 0.009(2) 0.0023(19)
C71 0.042(2) 0.034(2) 0.046(2) -0.0049(17) 0.0073(18) -0.0013(17)
C72 0.053(3) 0.037(2) 0.048(2) 0.0004(18) 0.006(2) -0.0045(19)
C73 0.057(3) 0.043(2) 0.046(2) -0.0048(18) 0.018(2) -0.008(2)
C74 0.052(3) 0.042(2) 0.055(3) -0.0065(19) 0.013(2) -0.003(2)
C75 0.045(2) 0.034(2) 0.058(3) -0.0022(18) 0.006(2) -0.0017(18)
C76 0.043(2) 0.0272(19) 0.047(2) -0.0033(16) 0.0072(18) -0.0048(17)
C77 0.035(2) 0.036(2) 0.048(2) -0.0048(17) 0.0078(17) -0.0042(16)
C78 0.056(3) 0.036(2) 0.047(2) -0.0007(18) 0.010(2) -0.0052(19)
C79 0.095(4) 0.045(3) 0.070(3) -0.002(2) 0.037(3) 0.015(3)
C80 0.096(4) 0.055(3) 0.079(3) 0.005(2) 0.047(3) 0.012(3)
C81 0.075(3) 0.051(3) 0.061(3) 0.000(2) 0.028(3) -0.004(2)
C82 0.070(3) 0.035(2) 0.057(3) 0.0006(19) 0.010(2) -0.002(2)
C83 0.055(3) 0.039(2) 0.051(2) -0.0023(18) 0.010(2) 0.0026(19)
C84 0.093(4) 0.058(3) 0.066(3) 0.000(2) 0.029(3) -0.013(3)
C85 0.235(10) 0.149(7) 0.082(5) -0.009(5) 0.042(5) -0.124(7)
C86 0.135(7) 0.138(7) 0.198(9) 0.111(7) 0.072(6) 0.024(6)
C87 0.215(9) 0.096(5) 0.104(5) 0.003(4) 0.102(6) -0.017(5)
O1S 0.235(9) 0.176(8) 0.227(9) -0.012(7) 0.038(7) -0.015(7)
N1S 0.207(10) 0.191(10) 0.128(6) 0.004(6) -0.001(6) -0.104(8)
C1S 0.164(8) 0.149(8) 0.145(7) -0.061(6) 0.075(6) -0.058(6)
O2S 0.143(4) 0.080(3) 0.111(3) 0.010(3) 0.048(3) 0.011(3)
N2S 0.112(5) 0.085(4) 0.100(4) 0.020(3) 0.007(4) -0.004(3)
C2S 0.124(6) 0.078(4) 0.093(5) -0.013(4) 0.047(4) -0.026(4)
N3S 0.192(7) 0.106(5) 0.140(6) -0.011(4) 0.085(5) -0.038(5)
C3S 0.087(4) 0.072(4) 0.077(4) 0.021(3) 0.024(3) 0.006(3)
C4S 0.118(5) 0.081(4) 0.110(5) -0.011(4) 0.020(4) -0.003(4)
C5S 0.156(9) 0.148(8) 0.187(10) 0.008(7) -0.026(7) 0.040(7)
C6S 0.154(9) 0.077(6) 0.323(17) 0.033(8) 0.065(9) -0.005(6)
C7S 0.204(9) 0.068(4) 0.108(5) 0.007(4) 0.016(6) -0.031(5)
C8S 0.180(9) 0.145(8) 0.166(9) -0.076(7) 0.026(8) -0.085(7)

loop_
_atom_type_symbol
_atom_type_description
_atom_type_scat_dispersion_real
_atom_type_scat_dispersion_imag
_atom_type_scat_source
C C 0.0033 0.0016 'International Tables Vol C Tables 4.2.6.8 and 6.1.1.4'
H H 0.0000 0.0000 'International Tables Vol C Tables 4.2.6.8 and 6.1.1.4'
N N 0.0061 0.0033 'International Tables Vol C Tables 4.2.6.8 and 6.1.1.4'
O O 0.0106 0.0060 'International Tables Vol C Tables 4.2.6.8 and 6.1.1.4'
S S 0.1246 0.1234 'International Tables Vol C Tables 4.2.6.8 and 6.1.1.4'
Ni Ni 0.3393 1.1124 'International Tables Vol C Tables 4.2.6.8 and 6.1.1.4'

loop_
_geom_angle_atom_site_label_1
_geom_angle_atom_site_label_2
_geom_angle_atom_site_label_3
_geom_angle
N1 Ni1 N8 92.77(12)
N1 Ni1 N2 79.19(12)
N8 Ni1 N2 92.13(12)
N1 Ni1 N14 169.12(12)
N8 Ni1 N14 96.53(12)
N2 Ni1 N14 94.80(12)
N1 Ni1 N13 92.59(13)
N8 Ni1 N13 172.69(12)
N2 Ni1 N13 93.75(12)
N14 Ni1 N13 78.67(13)
N1 Ni1 N7 98.24(12)
N8 Ni1 N7 78.80(12)
N2 Ni1 N7 170.49(13)
N14 Ni1 N7 89.11(12)
N13 Ni1 N7 95.51(13)
O4 S1 O3 109.41(18)
O4 S1 O1 109.76(16)
O3 S1 O1 108.79(16)
O4 S1 O2 110.51(17)
O3 S1 O2 108.64(16)
O1 S1 O2 109.69(16)
C5 N1 C1 119.0(3)
C5 N1 Ni1 126.3(3)
C1 N1 Ni1 114.3(2)
N1 C1 C2 120.8(3)
N1 C1 C6 116.2(3)
C2 C1 C6 122.9(3)
C10 N2 C6 118.7(3)
C10 N2 Ni1 126.1(2)
C6 N2 Ni1 114.5(2)
C3 C2 C1 119.5(4)
C12 N3 C11 120.4(4)
C4 C3 C2 119.3(4)
C12 N4 C13 127.5(4)
C5 C4 C3 117.7(4)
C19 N5 C18 123.3(3)
N1 C5 C4 123.7(4)
C19 N6 C20 124.7(4)
N2 C6 C7 120.5(4)
N2 C6 C1 114.8(3)
C7 C6 C1 124.6(4)
C34 N7 C30 118.9(3)
C34 N7 Ni1 126.4(3)
C30 N7 Ni1 113.9(3)
C6 C7 C8 119.8(4)
C39 N8 C35 118.5(3)
C39 N8 Ni1 126.5(2)
C35 N8 Ni1 114.9(2)
C9 C8 C7 120.1(4)
C41 N9 C40 120.1(3)
C8 C9 C10 117.7(4)
C8 C9 C11 120.3(3)
C10 C9 C11 122.0(4)
C41 N10 C42 125.1(3)
N2 C10 C9 123.0(4)
C48 N11 C47 122.8(3)
N3 C11 C9 115.3(3)
C48 N12 C49 123.9(3)
O9 C12 N3 122.0(4)
O9 C12 N4 124.5(4)
N3 C12 N4 113.5(4)
C63 N13 C59 117.5(4)
C63 N13 Ni1 127.1(3)
C59 N13 Ni1 115.3(3)
C14 C13 N4 123.7(4)
C14 C13 C18 118.6(4)
N4 C13 C18 117.7(4)
C68 N14 C64 118.6(3)
C68 N14 Ni1 126.4(3)
C64 N14 Ni1 114.9(3)
C15 C14 C13 120.5(5)
C70 N15 C69 121.2(4)
C14 C15 C16 120.5(4)
C70 N16 C71 125.8(3)
C17 C16 C15 119.5(5)
C77 N17 C76 123.2(3)
C16 C17 C18 121.1(5)
C77 N18 C78 123.5(3)
C17 C18 C13 119.8(4)
C17 C18 N5 121.4(4)
C13 C18 N5 118.8(4)
O10 C19 N6 124.8(4)
O10 C19 N5 123.1(4)
N6 C19 N5 112.1(4)
C21 C20 C25 117.1(4)
C21 C20 N6 125.0(4)
C25 C20 N6 117.8(4)
C20 C21 C22 121.5(4)
C23 C22 C21 121.9(4)
C22 C23 C24 116.5(4)
C22 C23 C26 123.3(4)
C24 C23 C26 120.1(4)
C25 C24 C23 121.8(4)
C24 C25 C20 121.0(4)
C27 C26 C28 108.8(4)
C27 C26 C23 111.1(4)
C28 C26 C23 111.9(4)
C27 C26 C29 108.7(4)
C28 C26 C29 107.5(4)
C23 C26 C29 108.7(4)
N7 C30 C31 121.1(4)
N7 C30 C35 116.1(3)
C31 C30 C35 122.9(4)
C30 C31 C32 118.6(4)
C33 C32 C31 120.0(4)
C32 C33 C34 118.1(5)
N7 C34 C33 123.2(4)
N8 C35 C36 120.6(4)
N8 C35 C30 114.9(3)
C36 C35 C30 124.4(3)
C37 C36 C35 119.2(4)
C36 C37 C38 120.8(4)
C37 C38 C39 116.8(4)
C37 C38 C40 123.8(4)
C39 C38 C40 119.3(3)
N8 C39 C38 124.0(3)
N9 C40 C38 113.2(3)
O5 C41 N9 123.2(4)
O5 C41 N10 124.3(4)
N9 C41 N10 112.5(3)
C47 C42 C43 118.9(4)
C47 C42 N10 119.7(3)
C43 C42 N10 121.4(4)
C44 C43 C42 120.0(4)
C45 C44 C43 121.1(4)
C44 C45 C46 119.0(4)
C45 C46 C47 121.3(4)
C46 C47 C42 119.6(4)
C46 C47 N11 120.8(3)
C42 C47 N11 119.5(3)
O6 C48 N12 123.5(3)
O6 C48 N11 124.6(4)
N12 C48 N11 111.8(4)
C50 C49 C54 119.1(4)
C50 C49 N12 123.6(4)
C54 C49 N12 117.3(4)
C49 C50 C51 119.9(4)
C52 C51 C50 122.6(4)
C51 C52 C53 116.0(4)
C51 C52 C55 125.0(4)
C53 C52 C55 119.0(4)
C54 C53 C52 122.3(4)
C53 C54 C49 120.0(4)
C58 C55 C57 111.4(5)
C58 C55 C52 108.9(4)
C57 C55 C52 111.4(4)
C58 C55 C56 108.8(4)
C57 C55 C56 106.6(4)
C52 C55 C56 109.7(4)
N13 C59 C60 121.6(4)
N13 C59 C64 114.7(3)
C60 C59 C64 123.6(4)
C59 C60 C61 120.1(5)
C62 C61 C60 118.5(4)
C61 C62 C63 119.4(4)
N13 C63 C62 122.7(5)
N14 C64 C65 121.6(4)
N14 C64 C59 116.2(4)
C65 C64 C59 122.2(4)
C64 C65 C66 118.6(4)
C67 C66 C65 120.3(4)
C66 C67 C68 117.6(4)
C66 C67 C69 120.5(4)
C68 C67 C69 121.8(4)
N14 C68 C67 123.2(4)
N15 C69 C67 114.2(3)
O7 C70 N15 122.9(4)
O7 C70 N16 125.1(4)
N15 C70 N16 112.0(4)
C72 C71 C76 120.4(4)
C72 C71 N16 122.2(4)
C76 C71 N16 117.3(3)
C71 C72 C73 120.2(4)
C74 C73 C72 120.0(4)
C75 C74 C73 119.7(4)
C74 C75 C76 121.2(4)
C75 C76 C71 118.4(4)
C75 C76 N17 121.9(4)
C71 C76 N17 119.7(3)
O8 C77 N18 123.8(4)
O8 C77 N17 121.8(4)
N18 C77 N17 114.4(3)
C79 C78 C83 118.3(4)
C79 C78 N18 118.1(4)
C83 C78 N18 123.6(4)
C80 C79 C78 121.8(4)
C79 C80 C81 121.0(4)
C82 C81 C80 116.3(4)
C82 C81 C84 121.5(4)
C80 C81 C84 122.2(4)
C81 C82 C83 123.2(4)
C78 C83 C82 119.2(4)
C85 C84 C87 109.4(6)
C85 C84 C81 109.3(4)
C87 C84 C81 112.1(5)
C85 C84 C86 111.1(7)
C87 C84 C86 104.6(6)
C81 C84 C86 110.3(5)
C7S N1S C6S 112.7(11)
C7S N1S C8S 122.6(12)
C6S N1S C8S 124.7(9)
C3S N2S C4S 121.6(6)
C3S N2S C5S 119.7(7)
C4S N2S C5S 118.4(7)
N3S C2S C1S 177.9(8)
O2S C3S N2S 129.9(7)
O1S C6S N1S 123.4(12)

loop_
_geom_bond_atom_site_label_1
_geom_bond_atom_site_label_2
_geom_bond_distance
Ni1 N1 2.068(3)
Ni1 N8 2.077(3)
Ni1 N2 2.077(3)
Ni1 N14 2.084(3)
Ni1 N13 2.089(3)
Ni1 N7 2.091(3)
S1 O4 1.466(3)
S1 O3 1.469(3)
S1 O1 1.471(3)
S1 O2 1.477(3)
N1 C5 1.331(5)
N1 C1 1.344(5)
C1 C2 1.388(5)
C1 C6 1.473(5)
N2 C10 1.345(5)
N2 C6 1.361(5)
C2 C3 1.386(6)
N3 C12 1.359(6)
N3 C11 1.431(5)
C3 C4 1.381(6)
N4 C12 1.373(5)
N4 C13 1.410(6)
C4 C5 1.376(6)
O5 C41 1.210(5)
N5 C19 1.383(5)
N5 C18 1.420(5)
O6 C48 1.219(5)
N6 C19 1.365(5)
N6 C20 1.411(5)
C6 C7 1.375(5)
O7 C70 1.220(5)
N7 C34 1.338(5)
N7 C30 1.356(5)
C7 C8 1.381(6)
O8 C77 1.228(4)
N8 C39 1.331(5)
N8 C35 1.368(5)
C8 C9 1.371(5)
O9 C12 1.228(5)
N9 C41 1.382(5)
N9 C40 1.444(5)
C9 C10 1.382(5)
C9 C11 1.527(5)
O10 C19 1.214(5)
N10 C41 1.385(5)
N10 C42 1.402(5)
N11 C48 1.376(5)
N11 C47 1.426(5)
N12 C48 1.376(5)
N12 C49 1.424(5)
N13 C63 1.341(5)
N13 C59 1.350(5)
C13 C14 1.386(6)
C13 C18 1.411(6)
N14 C68 1.333(5)
N14 C64 1.341(5)
C14 C15 1.377(7)
N15 C70 1.362(5)
N15 C69 1.441(5)
C15 C16 1.387(7)
N16 C70 1.367(5)
N16 C71 1.414(5)
C16 C17 1.365(7)
N17 C77 1.373(5)
N17 C76 1.414(5)
C17 C18 1.378(6)
N18 C77 1.357(5)
N18 C78 1.429(5)
C20 C21 1.351(6)
C20 C25 1.397(6)
C21 C22 1.385(6)
C22 C23 1.371(6)
C23 C24 1.379(6)
C23 C26 1.541(6)
C24 C25 1.370(6)
C26 C27 1.520(7)
C26 C28 1.536(7)
C26 C29 1.549(7)
C30 C31 1.388(5)
C30 C35 1.471(6)
C31 C32 1.397(7)
C32 C33 1.373(7)
C33 C34 1.376(6)
C35 C36 1.388(5)
C36 C37 1.376(6)
C37 C38 1.380(5)
C38 C39 1.384(5)
C38 C40 1.505(5)
C42 C47 1.397(5)
C42 C43 1.398(5)
C43 C44 1.385(6)
C44 C45 1.376(6)
C45 C46 1.377(6)
C46 C47 1.387(5)
C49 C50 1.362(5)
C49 C54 1.383(6)
C50 C51 1.392(6)
C51 C52 1.374(6)
C52 C53 1.393(6)
C52 C55 1.540(6)
C53 C54 1.376(6)
C55 C58 1.499(7)
C55 C57 1.518(7)
C55 C56 1.544(7)
C59 C60 1.362(6)
C59 C64 1.488(6)
C60 C61 1.387(6)
C61 C62 1.343(7)
C62 C63 1.383(6)
C64 C65 1.383(6)
C65 C66 1.390(6)
C66 C67 1.358(6)
C67 C68 1.393(6)
C67 C69 1.513(6)
C71 C72 1.382(5)
C71 C76 1.402(5)
C72 C73 1.389(6)
C73 C74 1.386(6)
C74 C75 1.381(6)
C75 C76 1.392(5)
C78 C79 1.384(6)
C78 C83 1.384(5)
C79 C80 1.381(7)
C80 C81 1.395(6)
C81 C82 1.384(6)
C81 C84 1.526(6)
C82 C83 1.394(6)
C84 C85 1.477(8)
C84 C87 1.505(8)
C84 C86 1.533(9)
O1S C6S 1.247(12)
N1S C7S 1.335(10)
N1S C6S 1.474(15)
N1S C8S 1.501(12)
C1S C2S 1.357(10)
O2S C3S 1.191(7)
N2S C3S 1.262(8)
N2S C4S 1.379(8)
N2S C5S 1.486(10)
C2S N3S 1.130(8)
